data_1001090
loop_
_publ_author_name
'Moreau, J M'
'Michel, C'
'Gerson, R'
'James, W J'

_publ_section_title
;
Ferroelectric Bi Fe O~3~ X-Ray and neutron diffraction study
;
_journal_coden_ASTM JPCSAW
_journal_name_full 'Journal of Physics and Chemistry of Solids'
_journal_page_first 1315
_journal_page_last 1320
_journal_paper_doi 10.1016/S0022-3697(71)80189-0
_journal_volume 32
_journal_year 1971
_chemical_formula_structural 'Bi Fe O3'
_chemical_formula_sum 'Bi Fe O3'
_chemical_name_systematic 'Bismuth iron(III) oxide'
_space_group_IT_number 161
_symmetry_cell_setting trigonal
_symmetry_space_group_name_Hall 'R 3 -2"c'
_symmetry_space_group_name_H-M 'R 3 c :H'
_cell_angle_alpha 90
_cell_angle_beta 90
_cell_angle_gamma 120
_cell_formula_units_Z 6
_cell_length_a 5.5876(3)
_cell_length_b 5.5876(3)
_cell_length_c 13.867(1)
_cell_volume 374.9
_refine_ls_R_factor_all 0.09
_cod_original_sg_symbol_H-M 'R 3 c H'
_cod_database_code 1001090

loop_
_symmetry_equiv_pos_as_xyz
x,y,z
-y,x-y,z
y-x,-x,z
-y,-x,1/2+z
x,x-y,1/2+z
y-x,y,1/2+z
1/3+x,2/3+y,2/3+z
2/3+x,1/3+y,1/3+z
1/3-y,2/3+x-y,2/3+z
2/3-y,1/3+x-y,1/3+z
1/3-x+y,2/3-x,2/3+z
2/3-x+y,1/3-x,1/3+z
1/3-y,2/3-x,1/6+z
2/3-y,1/3-x,5/6+z
1/3+x,2/3+x-y,1/6+z
2/3+x,1/3+x-y,5/6+z
1/3-x+y,2/3+y,1/6+z
2/3-x+y,1/3+y,5/6+z

loop_
_atom_site_label
_atom_site_type_symbol
_atom_site_symmetry_multiplicity
_atom_site_Wyckoff_symbol
_atom_site_fract_x
_atom_site_fract_y
_atom_site_fract_z
_atom_site_occupancy
_atom_site_attached_hydrogens
_atom_site_calc_flag
Bi1 Bi3+ 6 a 0. 0. 0. 1. 0 d
Fe1 Fe3+ 6 a 0. 0. 0.2212(15) 1. 0 d
O1 O2- 18 b 0.443(2) 0.012(4) 0.9543(20) 1. 0 d

loop_
_atom_type_symbol
_atom_type_oxidation_number
Bi3+ 3.000
Fe3+ 3.000
O2- -2.000
